data_2212336
loop_
_publ_author_name
'Xi-Lan Hu'
'Xing-You Xu'
'Da-Qi Wang'
'Hai-Feng Liu'
'Fu-Jun Ying'

_publ_section_title <i>cis</i>-Acetato(diethylenetriamine)bis(5,5-diphenylhydantoinato-\k<i>N</i>^3^)cobalt(III)
_journal_coeditor_code RZ2100
_journal_issue 2
_journal_name_full 'Acta Crystallographica Section E'
_journal_page_first m405
_journal_page_last m406
_journal_paper_doi 10.1107/S1600536806055528
_journal_volume 63
_journal_year 2007
_chemical_formula_iupac '[Co (C15 H11 N2 O2)2 (C2 H4 O2) (C4 H12 N3)]'
_chemical_formula_moiety 'C36 H38 Co N7 O6'
_chemical_formula_sum 'C36 H38 Co N7 O6'
_chemical_formula_weight 723.66
_chemical_melting_point 528
_chemical_name_systematic cis-(Diethylenetriamine)bis(5,5-diphenylhydantoinato-\kN^3^)acetatocobalt(III)
_space_group_IT_number 15
_symmetry_cell_setting monoclinic
_symmetry_space_group_name_Hall '-C 2yc'
_symmetry_space_group_name_H-M 'C 1 2/c 1'
_atom_sites_solution_hydrogens geom
_atom_sites_solution_primary direct
_atom_sites_solution_secondary difmap
_audit_creation_method SHELXL-97
_cell_angle_alpha 90.00
_cell_angle_beta 115.123(2)
_cell_angle_gamma 90.00
_cell_formula_units_Z 8
_cell_length_a 24.389(3)
_cell_length_b 12.6330(2)
_cell_length_c 24.6320(3)
_cell_measurement_reflns_used 2948
_cell_measurement_temperature 298(2)
_cell_measurement_theta_max 21.951
_cell_measurement_theta_min 2.236
_cell_volume 6871.3(9)
_computing_cell_refinement 'SAINT (Siemens, 1996)'
_computing_data_collection 'SMART (Siemens, 1996)'
_computing_data_reduction SAINT
_computing_molecular_graphics 'SHELXTL (Sheldrick, 1997b)'
_computing_publication_material SHELXTL
_computing_structure_refinement 'SHELXL97 (Sheldrick, 1997a)'
_computing_structure_solution 'SHELXS97 (Sheldrick, 1997a)'
_diffrn_ambient_temperature 298(2)
_diffrn_measured_fraction_theta_full 1.000
_diffrn_measured_fraction_theta_max 1.000
_diffrn_measurement_device_type 'Bruker SMART CCD area-detector'
_diffrn_measurement_method '\f and \w'
_diffrn_radiation_monochromator graphite
_diffrn_radiation_source 'fine-focus sealed tube'
_diffrn_radiation_type MoK\a
_diffrn_radiation_wavelength 0.71073
_diffrn_reflns_av_R_equivalents 0.0637
_diffrn_reflns_av_sigmaI/netI 0.0815
_diffrn_reflns_limit_h_max 25
_diffrn_reflns_limit_h_min -28
_diffrn_reflns_limit_k_max 15
_diffrn_reflns_limit_k_min -12
_diffrn_reflns_limit_l_max 29
_diffrn_reflns_limit_l_min -28
_diffrn_reflns_number 17534
_diffrn_reflns_theta_full 25.01
_diffrn_reflns_theta_max 25.01
_diffrn_reflns_theta_min 1.83
_diffrn_standards_decay_% 0
_diffrn_standards_number 0
_exptl_absorpt_coefficient_mu 0.557
_exptl_absorpt_correction_T_max 0.9312
_exptl_absorpt_correction_T_min 0.8598
_exptl_absorpt_correction_type multi-scan
_exptl_absorpt_process_details '(SADABS; Sheldrick, 1996)'
_exptl_crystal_colour red
_exptl_crystal_density_diffrn 1.399
_exptl_crystal_density_method 'not measured'
_exptl_crystal_description block
_exptl_crystal_F_000 3024
_exptl_crystal_size_max 0.28
_exptl_crystal_size_mid 0.20
_exptl_crystal_size_min 0.13
_refine_diff_density_max 0.454
_refine_diff_density_min -0.387
_refine_ls_extinction_method none
_refine_ls_goodness_of_fit_ref 1.047
_refine_ls_hydrogen_treatment constr
_refine_ls_matrix_type full
_refine_ls_number_parameters 451
_refine_ls_number_reflns 6062
_refine_ls_number_restraints 0
_refine_ls_restrained_S_all 1.047
_refine_ls_R_factor_all 0.1061
_refine_ls_R_factor_gt 0.0502
_refine_ls_shift/su_max 0.001
_refine_ls_shift/su_mean 0.000
_refine_ls_structure_factor_coef Fsqd
_refine_ls_weighting_details 'calc w=1/[\s^2^(Fo^2^)+(0.031P)^2^+15.0091P] where P=(Fo^2^+2Fc^2^)/3'
_refine_ls_weighting_scheme calc
_refine_ls_wR_factor_gt 0.0939
_refine_ls_wR_factor_ref 0.1219
_reflns_number_gt 3621
_reflns_number_total 6062
_reflns_threshold_expression I>2\s(I)
_cod_data_source_file rz2100.cif
_cod_data_source_block I
_cod_depositor_comments
;
The following automatic conversions were performed:
'_symmetry_cell_setting' value 'Monoclinic' changed to 'monoclinic'
according to '/home/saulius/struct/CIF-dictionaries/cif_core.dic'
dictionary named 'cif_core.dic' version 2.4.1 from 2010-06-29.

Automatic conversion script
Id: cif_fix_enum 1527 2010-12-29 10:47:43Z saulius 

The following automatic conversions were performed:

'_symmetry_cell_setting' value 'Monoclinic' changed to 'monoclinic'
according to /home/saulius/struct/CIF-dictionaries/cif_core.dic
dictionary named 'cif_core.dic' version 2.4.1 from 2010-06-29.

Automatic conversion script
Id: cif_fix_values 1715 2011-07-08 13:25:40Z adriana 
;
_cod_original_sg_symbol_H-M 'C 2/c'
_cod_database_code 2212336
_cod_database_fobs_code 2212336

loop_
_symmetry_equiv_pos_as_xyz
'x, y, z'
'-x, y, -z+1/2'
'x+1/2, y+1/2, z'
'-x+1/2, y+1/2, -z+1/2'
'-x, -y, -z'
'x, -y, z-1/2'
'-x+1/2, -y+1/2, -z'
'x+1/2, -y+1/2, z-1/2'

loop_
_atom_site_type_symbol
_atom_site_label
_atom_site_fract_x
_atom_site_fract_y
_atom_site_fract_z
_atom_site_U_iso_or_equiv
_atom_site_adp_type
_atom_site_calc_flag
_atom_site_refinement_flags
_atom_site_occupancy
Co Co1 0.84046(2) 0.98957(4) 0.40714(2) 0.02722(16) Uani d . 1
N N1 0.80840(14) 1.1421(3) 0.53959(14) 0.0332(8) Uani d . 1
H H1 0.7830 1.1714 0.5506 0.040 Uiso calc R 1
N N2 0.84269(14) 1.0615(2) 0.47839(14) 0.0279(8) Uani d . 1
N N3 0.82460(15) 0.7310(3) 0.49978(15) 0.0376(9) Uani d . 1
H H3 0.8076 0.7007 0.5199 0.045 Uiso calc R 1
N N4 0.84600(14) 0.8558(2) 0.44712(14) 0.0276(8) Uani d . 1
N N5 0.92719(13) 1.0128(2) 0.43680(14) 0.0321(8) Uani d . 1
H H5A 0.9453 1.0026 0.4767 0.039 Uiso calc R 1
H H5B 0.9430 0.9666 0.4195 0.039 Uiso calc R 1
N N6 0.83094(14) 1.1217(3) 0.36487(14) 0.0332(8) Uani d . 1
H H6 0.8231 1.1724 0.3869 0.040 Uiso calc R 1
N N7 0.75270(14) 0.9803(3) 0.36391(14) 0.0343(8) Uani d . 1
H H7A 0.7427 0.9172 0.3454 0.041 Uiso calc R 1
H H7B 0.7361 0.9841 0.3903 0.041 Uiso calc R 1
O O1 0.75670(12) 1.1667(2) 0.43848(12) 0.0399(7) Uani d . 1
O O2 0.93295(12) 0.9958(2) 0.55071(12) 0.0426(7) Uani d . 1
O O3 0.75934(12) 0.8708(2) 0.46382(13) 0.0379(7) Uani d . 1
O O4 0.93395(13) 0.7851(2) 0.44849(14) 0.0461(8) Uani d . 1
O O5 0.85067(12) 0.9234(2) 0.34237(12) 0.0374(7) Uani d . 1
O O6 0.77149(17) 0.8165(3) 0.29779(16) 0.0745(12) Uani d . 1
C C1 0.79853(17) 1.1264(3) 0.48212(19) 0.0290(10) Uani d . 1
C C2 0.88610(18) 1.0457(3) 0.53536(18) 0.0315(10) Uani d . 1
C C3 0.86787(17) 1.1029(3) 0.58067(17) 0.0312(10) Uani d . 1
C C4 0.90813(19) 1.1977(3) 0.60980(19) 0.0365(10) Uani d . 1
C C5 0.9559(2) 1.2279(4) 0.5980(2) 0.0565(14) Uani d . 1
H H5 0.9669 1.1865 0.5730 0.068 Uiso calc R 1
C C6 0.9879(3) 1.3192(5) 0.6229(3) 0.0717(17) Uani d . 1
H H6A 1.0200 1.3396 0.6142 0.086 Uiso calc R 1
C C7 0.9727(3) 1.3790(5) 0.6599(3) 0.0764(18) Uani d . 1
H H7 0.9948 1.4397 0.6773 0.092 Uiso calc R 1
C C8 0.9248(3) 1.3504(5) 0.6720(3) 0.0753(17) Uani d . 1
H H8 0.9138 1.3925 0.6967 0.090 Uiso calc R 1
C C9 0.8933(2) 1.2604(4) 0.6476(2) 0.0560(14) Uani d . 1
H H9 0.8613 1.2407 0.6566 0.067 Uiso calc R 1
C C10 0.86551(18) 1.0204(3) 0.62462(17) 0.0335(10) Uani d . 1
C C11 0.9148(2) 1.0055(4) 0.67926(19) 0.0517(13) Uani d . 1
H H11 0.9484 1.0495 0.6904 0.062 Uiso calc R 1
C C12 0.9143(2) 0.9251(4) 0.7174(2) 0.0624(15) Uani d . 1
H H12 0.9473 0.9158 0.7542 0.075 Uiso calc R 1
C C13 0.8653(2) 0.8594(4) 0.7011(2) 0.0566(14) Uani d . 1
H H13 0.8650 0.8059 0.7269 0.068 Uiso calc R 1
C C14 0.8169(2) 0.8722(4) 0.6471(2) 0.0542(13) Uani d . 1
H H14 0.7840 0.8267 0.6357 0.065 Uiso calc R 1
C C15 0.8168(2) 0.9528(4) 0.6091(2) 0.0456(12) Uani d . 1
H H15 0.7833 0.9615 0.5725 0.055 Uiso calc R 1
C C16 0.80557(18) 0.8229(3) 0.46991(17) 0.0284(9) Uani d . 1
C C17 0.89025(18) 0.7821(3) 0.46004(18) 0.0313(10) Uani d . 1
C C18 0.87719(18) 0.6892(3) 0.49393(19) 0.0328(10) Uani d . 1
C C19 0.93128(19) 0.6728(3) 0.5541(2) 0.0385(11) Uani d . 1
C C20 0.9330(2) 0.7128(4) 0.6063(2) 0.0573(14) Uani d . 1
H H20 0.9001 0.7510 0.6057 0.069 Uiso calc R 1
C C21 0.9832(3) 0.6970(5) 0.6601(3) 0.0796(18) Uani d . 1
H H21 0.9836 0.7241 0.6954 0.096 Uiso calc R 1
C C22 1.0319(3) 0.6420(5) 0.6618(3) 0.0776(19) Uani d . 1
H H22 1.0654 0.6311 0.6980 0.093 Uiso calc R 1
C C23 1.0310(2) 0.6031(4) 0.6100(3) 0.0696(17) Uani d . 1
H H23 1.0641 0.5653 0.6109 0.083 Uiso calc R 1
C C24 0.9814(2) 0.6192(4) 0.5560(2) 0.0526(13) Uani d . 1
H H24 0.9817 0.5937 0.5207 0.063 Uiso calc R 1
C C25 0.85881(18) 0.5873(3) 0.4566(2) 0.0365(11) Uani d . 1
C C26 0.8568(2) 0.4926(4) 0.4841(2) 0.0536(13) Uani d . 1
H H26 0.8712 0.4896 0.5256 0.064 Uiso calc R 1
C C27 0.8338(2) 0.4033(4) 0.4505(3) 0.0713(17) Uani d . 1
H H27 0.8327 0.3402 0.4694 0.086 Uiso calc R 1
C C28 0.8125(2) 0.4058(5) 0.3899(3) 0.0738(18) Uani d . 1
H H28 0.7961 0.3452 0.3674 0.089 Uiso calc R 1
C C29 0.8153(2) 0.4986(5) 0.3621(2) 0.0653(15) Uani d . 1
H H29 0.8013 0.5006 0.3206 0.078 Uiso calc R 1
C C30 0.8387(2) 0.5886(4) 0.3953(2) 0.0513(13) Uani d . 1
H H30 0.8410 0.6508 0.3762 0.062 Uiso calc R 1
C C31 0.93798(19) 1.1221(3) 0.4226(2) 0.0446(12) Uani d . 1
H H31A 0.9770 1.1270 0.4211 0.053 Uiso calc R 1
H H31B 0.9377 1.1705 0.4531 0.053 Uiso calc R 1
C C32 0.88812(19) 1.1494(4) 0.3628(2) 0.0455(12) Uani d . 1
H H32A 0.8890 1.2244 0.3548 0.055 Uiso calc R 1
H H32B 0.8929 1.1101 0.3313 0.055 Uiso calc R 1
C C33 0.77753(19) 1.1147(4) 0.30709(19) 0.0443(12) Uani d . 1
H H33A 0.7864 1.0714 0.2793 0.053 Uiso calc R 1
H H33B 0.7657 1.1847 0.2898 0.053 Uiso calc R 1
C C34 0.72732(19) 1.0654(4) 0.31903(19) 0.0451(12) Uani d . 1
H H34A 0.7085 1.1187 0.3338 0.054 Uiso calc R 1
H H34B 0.6967 1.0365 0.2821 0.054 Uiso calc R 1
C C35 0.8212(2) 0.8526(4) 0.3053(2) 0.0489(13) Uani d . 1
C C36 0.8523(3) 0.8128(5) 0.2680(3) 0.091(2) Uani d . 1
H H36A 0.8409 0.7405 0.2569 0.137 Uiso calc R 1
H H36B 0.8953 0.8172 0.2908 0.137 Uiso calc R 1
H H36C 0.8403 0.8553 0.2325 0.137 Uiso calc R 1

loop_
_atom_site_aniso_label
_atom_site_aniso_U_11
_atom_site_aniso_U_22
_atom_site_aniso_U_33
_atom_site_aniso_U_12
_atom_site_aniso_U_13
_atom_site_aniso_U_23
Co1 0.0303(3) 0.0235(3) 0.0313(3) -0.0012(3) 0.0164(2) 0.0002(3)
N1 0.0301(19) 0.041(2) 0.033(2) 0.0091(17) 0.0171(16) -0.0005(17)
N2 0.0284(18) 0.0258(19) 0.0304(19) 0.0058(15) 0.0135(16) 0.0043(15)
N3 0.041(2) 0.031(2) 0.054(2) 0.0076(17) 0.0327(19) 0.0158(18)
N4 0.0329(19) 0.0214(18) 0.036(2) -0.0011(15) 0.0218(16) 0.0011(15)
N5 0.0333(18) 0.031(2) 0.037(2) 0.0002(16) 0.0204(16) -0.0007(17)
N6 0.038(2) 0.031(2) 0.032(2) -0.0036(17) 0.0164(17) -0.0006(16)
N7 0.0327(19) 0.037(2) 0.0344(19) -0.0037(17) 0.0154(16) -0.0012(17)
O1 0.0388(18) 0.0401(18) 0.0368(18) 0.0127(15) 0.0122(15) -0.0002(15)
O2 0.0348(16) 0.056(2) 0.0384(17) 0.0174(16) 0.0166(13) 0.0003(16)
O3 0.0334(17) 0.0326(17) 0.059(2) 0.0070(14) 0.0307(15) 0.0098(15)
O4 0.0436(18) 0.0378(19) 0.076(2) 0.0075(15) 0.0440(17) 0.0130(17)
O5 0.0456(18) 0.0341(18) 0.0377(17) -0.0097(15) 0.0226(15) -0.0094(15)
O6 0.074(3) 0.076(3) 0.086(3) -0.037(2) 0.046(2) -0.044(2)
C1 0.029(2) 0.023(2) 0.037(3) 0.0027(19) 0.016(2) -0.001(2)
C2 0.033(2) 0.032(2) 0.037(3) 0.004(2) 0.022(2) 0.003(2)
C3 0.031(2) 0.037(3) 0.029(2) 0.006(2) 0.0158(19) 0.001(2)
C4 0.040(3) 0.035(3) 0.038(3) 0.001(2) 0.019(2) -0.001(2)
C5 0.058(3) 0.058(4) 0.064(4) -0.012(3) 0.036(3) -0.011(3)
C6 0.074(4) 0.069(4) 0.091(5) -0.025(3) 0.054(4) -0.011(4)
C7 0.087(5) 0.058(4) 0.090(5) -0.032(3) 0.043(4) -0.022(3)
C8 0.092(5) 0.065(4) 0.083(4) -0.022(4) 0.052(4) -0.032(3)
C9 0.062(3) 0.054(3) 0.066(4) -0.017(3) 0.041(3) -0.021(3)
C10 0.035(2) 0.039(3) 0.032(2) 0.005(2) 0.019(2) -0.001(2)
C11 0.045(3) 0.061(3) 0.041(3) 0.000(3) 0.010(2) 0.011(3)
C12 0.069(4) 0.070(4) 0.038(3) 0.013(3) 0.013(3) 0.022(3)
C13 0.073(4) 0.053(3) 0.055(3) 0.009(3) 0.039(3) 0.016(3)
C14 0.058(3) 0.049(3) 0.065(4) 0.000(3) 0.035(3) 0.012(3)
C15 0.041(3) 0.051(3) 0.044(3) 0.005(2) 0.016(2) 0.004(2)
C16 0.031(2) 0.023(2) 0.035(2) -0.0035(19) 0.018(2) -0.0034(19)
C17 0.033(2) 0.025(2) 0.041(3) -0.0017(19) 0.021(2) -0.002(2)
C18 0.035(2) 0.023(2) 0.049(3) 0.0030(19) 0.026(2) 0.008(2)
C19 0.039(3) 0.028(3) 0.050(3) -0.002(2) 0.020(2) 0.006(2)
C20 0.062(4) 0.051(3) 0.057(4) 0.000(3) 0.024(3) 0.002(3)
C21 0.093(5) 0.079(5) 0.051(4) -0.007(4) 0.017(4) 0.004(3)
C22 0.060(4) 0.069(4) 0.075(5) -0.017(3) 0.000(4) 0.021(4)
C23 0.038(3) 0.048(4) 0.106(5) -0.003(3) 0.015(3) 0.018(4)
C24 0.042(3) 0.040(3) 0.073(4) 0.001(2) 0.022(3) 0.005(3)
C25 0.030(2) 0.028(3) 0.056(3) 0.0044(19) 0.023(2) 0.005(2)
C26 0.055(3) 0.034(3) 0.068(3) -0.004(3) 0.022(3) 0.007(3)
C27 0.068(4) 0.033(3) 0.105(5) -0.005(3) 0.028(4) 0.002(3)
C28 0.057(4) 0.042(4) 0.107(5) 0.004(3) 0.021(4) -0.019(4)
C29 0.065(4) 0.060(4) 0.060(3) 0.011(3) 0.016(3) -0.015(3)
C30 0.059(3) 0.035(3) 0.063(4) 0.006(3) 0.029(3) 0.002(3)
C31 0.043(3) 0.034(3) 0.057(3) -0.005(2) 0.022(2) 0.005(2)
C32 0.053(3) 0.033(3) 0.059(3) -0.004(2) 0.031(3) 0.012(2)
C33 0.050(3) 0.043(3) 0.039(3) 0.006(2) 0.018(2) 0.005(2)
C34 0.039(3) 0.053(3) 0.036(3) 0.008(2) 0.009(2) 0.003(2)
C35 0.061(3) 0.043(3) 0.046(3) -0.013(3) 0.026(3) -0.012(3)
C36 0.106(5) 0.103(5) 0.103(5) -0.038(4) 0.081(4) -0.062(4)

loop_
_atom_type_symbol
_atom_type_description
_atom_type_scat_dispersion_real
_atom_type_scat_dispersion_imag
_atom_type_scat_source
C C 0.0033 0.0016 'International Tables Vol C Tables 4.2.6.8 and 6.1.1.4'
H H 0.0000 0.0000 'International Tables Vol C Tables 4.2.6.8 and 6.1.1.4'
N N 0.0061 0.0033 'International Tables Vol C Tables 4.2.6.8 and 6.1.1.4'
O O 0.0106 0.0060 'International Tables Vol C Tables 4.2.6.8 and 6.1.1.4'
Co Co 0.3494 0.9721 'International Tables Vol C Tables 4.2.6.8 and 6.1.1.4'

loop_
_geom_angle_atom_site_label_1
_geom_angle_atom_site_label_2
_geom_angle_atom_site_label_3
_geom_angle
O5 Co1 N6 87.51(13)
O5 Co1 N4 92.12(12)
N6 Co1 N4 177.27(14)
O5 Co1 N5 82.72(12)
N6 Co1 N5 86.24(13)
N4 Co1 N5 96.40(13)
O5 Co1 N7 91.13(13)
N6 Co1 N7 84.50(14)
N4 Co1 N7 92.80(13)
N5 Co1 N7 169.10(13)
O5 Co1 N2 171.64(12)
N6 Co1 N2 91.91(13)
N4 Co1 N2 88.85(13)
N5 Co1 N2 88.93(13)
N7 Co1 N2 97.12(13)
C1 N1 C3 111.1(3)
C1 N1 H1 124.4
C3 N1 H1 124.4
C2 N2 C1 107.6(3)
C2 N2 Co1 124.6(3)
C1 N2 Co1 127.4(3)
C16 N3 C18 112.0(3)
C16 N3 H3 124.0
C18 N3 H3 124.0
C17 N4 C16 109.3(3)
C17 N4 Co1 126.6(3)
C16 N4 Co1 124.0(3)
C31 N5 Co1 109.1(2)
C31 N5 H5A 109.9
Co1 N5 H5A 109.9
C31 N5 H5B 109.9
Co1 N5 H5B 109.9
H5A N5 H5B 108.3
C32 N6 C33 116.6(3)
C32 N6 Co1 109.2(3)
C33 N6 Co1 109.0(3)
C32 N6 H6 107.2
C33 N6 H6 107.2
Co1 N6 H6 107.2
C34 N7 Co1 112.3(2)
C34 N7 H7A 109.1
Co1 N7 H7A 109.1
C34 N7 H7B 109.1
Co1 N7 H7B 109.1
H7A N7 H7B 107.9
C35 O5 Co1 132.7(3)
O1 C1 N1 124.6(4)
O1 C1 N2 124.3(4)
N1 C1 N2 111.1(3)
O2 C2 N2 127.6(4)
O2 C2 C3 122.6(4)
N2 C2 C3 109.8(3)
N1 C3 C10 113.6(3)
N1 C3 C4 108.2(3)
C10 C3 C4 114.5(3)
N1 C3 C2 99.4(3)
C10 C3 C2 107.7(3)
C4 C3 C2 112.5(3)
C5 C4 C9 118.2(4)
C5 C4 C3 123.8(4)
C9 C4 C3 117.9(4)
C4 C5 C6 120.6(5)
C4 C5 H5 119.7
C6 C5 H5 119.7
C7 C6 C5 120.1(5)
C7 C6 H6A 120.0
C5 C6 H6A 120.0
C6 C7 C8 120.1(5)
C6 C7 H7 119.9
C8 C7 H7 119.9
C9 C8 C7 119.9(5)
C9 C8 H8 120.0
C7 C8 H8 120.0
C8 C9 C4 121.0(5)
C8 C9 H9 119.5
C4 C9 H9 119.5
C15 C10 C11 118.3(4)
C15 C10 C3 121.0(4)
C11 C10 C3 120.4(4)
C10 C11 C12 120.3(5)
C10 C11 H11 119.9
C12 C11 H11 119.9
C13 C12 C11 120.2(5)
C13 C12 H12 119.9
C11 C12 H12 119.9
C14 C13 C12 120.1(5)
C14 C13 H13 120.0
C12 C13 H13 120.0
C13 C14 C15 120.1(5)
C13 C14 H14 119.9
C15 C14 H14 119.9
C10 C15 C14 121.0(4)
C10 C15 H15 119.5
C14 C15 H15 119.5
O3 C16 N3 125.1(4)
O3 C16 N4 125.1(4)
N3 C16 N4 109.8(3)
O4 C17 N4 127.8(4)
O4 C17 C18 123.5(4)
N4 C17 C18 108.7(3)
N3 C18 C19 113.0(3)
N3 C18 C25 108.6(3)
C19 C18 C25 112.4(3)
N3 C18 C17 99.8(3)
C19 C18 C17 109.6(3)
C25 C18 C17 112.7(3)
C20 C19 C24 118.5(4)
C20 C19 C18 122.2(4)
C24 C19 C18 119.2(4)
C19 C20 C21 120.7(5)
C19 C20 H20 119.7
C21 C20 H20 119.7
C22 C21 C20 120.5(6)
C22 C21 H21 119.8
C20 C21 H21 119.8
C23 C22 C21 119.4(6)
C23 C22 H22 120.3
C21 C22 H22 120.3
C22 C23 C24 120.7(6)
C22 C23 H23 119.7
C24 C23 H23 119.7
C19 C24 C23 120.3(5)
C19 C24 H24 119.8
C23 C24 H24 119.8
C30 C25 C26 118.5(4)
C30 C25 C18 121.7(4)
C26 C25 C18 119.5(4)
C27 C26 C25 120.4(5)
C27 C26 H26 119.8
C25 C26 H26 119.8
C28 C27 C26 120.9(5)
C28 C27 H27 119.6
C26 C27 H27 119.6
C27 C28 C29 119.5(5)
C27 C28 H28 120.3
C29 C28 H28 120.3
C28 C29 C30 120.3(5)
C28 C29 H29 119.9
C30 C29 H29 119.9
C25 C30 C29 120.6(5)
C25 C30 H30 119.7
C29 C30 H30 119.7
N5 C31 C32 107.3(3)
N5 C31 H31A 110.3
C32 C31 H31A 110.3
N5 C31 H31B 110.3
C32 C31 H31B 110.3
H31A C31 H31B 108.5
N6 C32 C31 107.4(3)
N6 C32 H32A 110.2
C31 C32 H32A 110.2
N6 C32 H32B 110.2
C31 C32 H32B 110.2
H32A C32 H32B 108.5
N6 C33 C34 107.2(3)
N6 C33 H33A 110.3
C34 C33 H33A 110.3
N6 C33 H33B 110.3
C34 C33 H33B 110.3
H33A C33 H33B 108.5
N7 C34 C33 109.2(3)
N7 C34 H34A 109.8
C33 C34 H34A 109.8
N7 C34 H34B 109.8
C33 C34 H34B 109.8
H34A C34 H34B 108.3
O6 C35 O5 126.4(4)
O6 C35 C36 120.2(4)
O5 C35 C36 113.4(4)
C35 C36 H36A 109.5
C35 C36 H36B 109.5
H36A C36 H36B 109.5
C35 C36 H36C 109.5
H36A C36 H36C 109.5
H36B C36 H36C 109.5

loop_
_geom_bond_atom_site_label_1
_geom_bond_atom_site_label_2
_geom_bond_distance
Co1 O5 1.909(3)
Co1 N6 1.928(3)
Co1 N4 1.932(3)
Co1 N5 1.945(3)
Co1 N7 1.948(3)
Co1 N2 1.957(3)
N1 C1 1.346(5)
N1 C3 1.458(5)
N1 H1 0.8600
N2 C2 1.367(5)
N2 C1 1.388(5)
N3 C16 1.348(5)
N3 C18 1.449(5)
N3 H3 0.8600
N4 C17 1.357(5)
N4 C16 1.389(5)
N5 C31 1.474(5)
N5 H5A 0.9000
N5 H5B 0.9000
N6 C32 1.460(5)
N6 C33 1.468(5)
N6 H6 0.9100
N7 C34 1.476(5)
N7 H7A 0.9000
N7 H7B 0.9000
O1 C1 1.234(4)
O2 C2 1.216(4)
O3 C16 1.231(4)
O4 C17 1.215(4)
O5 C35 1.262(5)
O6 C35 1.233(5)
C2 C3 1.545(5)
C3 C10 1.521(5)
C3 C4 1.522(6)
C4 C5 1.370(6)
C4 C9 1.383(6)
C5 C6 1.383(7)
C5 H5 0.9300
C6 C7 1.352(7)
C6 H6A 0.9300
C7 C8 1.371(7)
C7 H7 0.9300
C8 C9 1.361(7)
C8 H8 0.9300
C9 H9 0.9300
C10 C15 1.380(6)
C10 C11 1.385(5)
C11 C12 1.387(6)
C11 H11 0.9300
C12 C13 1.367(7)
C12 H12 0.9300
C13 C14 1.362(6)
C13 H13 0.9300
C14 C15 1.381(6)
C14 H14 0.9300
C15 H15 0.9300
C17 C18 1.549(5)
C18 C19 1.522(6)
C18 C25 1.535(6)
C19 C20 1.365(6)
C19 C24 1.381(6)
C20 C21 1.386(7)
C20 H20 0.9300
C21 C22 1.362(8)
C21 H21 0.9300
C22 C23 1.358(8)
C22 H22 0.9300
C23 C24 1.382(7)
C23 H23 0.9300
C24 H24 0.9300
C25 C30 1.374(6)
C25 C26 1.386(6)
C26 C27 1.370(7)
C26 H26 0.9300
C27 C28 1.355(7)
C27 H27 0.9300
C28 C29 1.375(7)
C28 H28 0.9300
C29 C30 1.375(6)
C29 H29 0.9300
C30 H30 0.9300
C31 C32 1.499(6)
C31 H31A 0.9700
C31 H31B 0.9700
C32 H32A 0.9700
C32 H32B 0.9700
C33 C34 1.510(6)
C33 H33A 0.9700
C33 H33B 0.9700
C34 H34A 0.9700
C34 H34B 0.9700
C35 C36 1.505(6)
C36 H36A 0.9600
C36 H36B 0.9600
C36 H36C 0.9600

loop_
_geom_hbond_atom_site_label_D
_geom_hbond_atom_site_label_H
_geom_hbond_atom_site_label_A
_geom_hbond_site_symmetry_A
_geom_hbond_distance_DH
_geom_hbond_distance_HA
_geom_hbond_distance_DA
_geom_hbond_angle_DHA
N1 H1 O1 7_676 0.86 2.33 3.062(4) 143.7
N3 H3 O3 7_666 0.86 2.05 2.865(4) 158.3
N5 H5A O2 . 0.90 1.97 2.758(4) 145.0
N5 H5B O4 . 0.90 2.44 2.889(4) 111.2
N6 H6 O1 . 0.91 2.45 3.111(4) 129.8
N7 H7A O6 . 0.90 2.04 2.789(5) 139.3
N7 H7B O3 . 0.90 2.19 2.768(4) 121.7

loop_
_geom_torsion_atom_site_label_1
_geom_torsion_atom_site_label_2
_geom_torsion_atom_site_label_3
_geom_torsion_atom_site_label_4
_geom_torsion
N6 Co1 N2 C2 -129.6(3)
N4 Co1 N2 C2 53.0(3)
N5 Co1 N2 C2 -43.4(3)
N7 Co1 N2 C2 145.7(3)
N6 Co1 N2 C1 58.5(3)
N4 Co1 N2 C1 -118.9(3)
N5 Co1 N2 C1 144.7(3)
N7 Co1 N2 C1 -26.2(3)
O5 Co1 N4 C17 51.5(3)
N5 Co1 N4 C17 -31.4(3)
N7 Co1 N4 C17 142.7(3)
N2 Co1 N4 C17 -120.2(3)
O5 Co1 N4 C16 -131.9(3)
N5 Co1 N4 C16 145.2(3)
N7 Co1 N4 C16 -40.6(3)
N2 Co1 N4 C16 56.4(3)
O5 Co1 N5 C31 99.5(3)
N6 Co1 N5 C31 11.5(3)
N4 Co1 N5 C31 -169.2(3)
N7 Co1 N5 C31 43.4(8)
N2 Co1 N5 C31 -80.5(3)
O5 Co1 N6 C32 -66.6(3)
N5 Co1 N6 C32 16.3(3)
N7 Co1 N6 C32 -157.9(3)
N2 Co1 N6 C32 105.1(3)
O5 Co1 N6 C33 61.9(3)
N5 Co1 N6 C33 144.7(3)
N7 Co1 N6 C33 -29.5(3)
N2 Co1 N6 C33 -126.5(3)
O5 Co1 N7 C34 -80.5(3)
N6 Co1 N7 C34 6.9(3)
N4 Co1 N7 C34 -172.7(3)
N5 Co1 N7 C34 -25.1(9)
N2 Co1 N7 C34 98.1(3)
N6 Co1 O5 C35 -118.6(4)
N4 Co1 O5 C35 58.7(4)
N5 Co1 O5 C35 154.9(4)
N7 Co1 O5 C35 -34.1(4)
C3 N1 C1 O1 -167.7(4)
C3 N1 C1 N2 10.5(5)
C2 N2 C1 O1 170.7(4)
Co1 N2 C1 O1 -16.3(6)
C2 N2 C1 N1 -7.5(4)
Co1 N2 C1 N1 165.5(3)
C1 N2 C2 O2 -177.8(4)
Co1 N2 C2 O2 9.0(6)
C1 N2 C2 C3 1.8(4)
Co1 N2 C2 C3 -171.5(2)
C1 N1 C3 C10 -122.5(4)
C1 N1 C3 C4 109.1(4)
C1 N1 C3 C2 -8.4(4)
O2 C2 C3 N1 -176.6(4)
N2 C2 C3 N1 3.9(4)
O2 C2 C3 C10 -58.0(5)
N2 C2 C3 C10 122.4(4)
O2 C2 C3 C4 69.1(5)
N2 C2 C3 C4 -110.4(4)
N1 C3 C4 C5 -110.0(5)
C10 C3 C4 C5 122.3(5)
C2 C3 C4 C5 -1.1(6)
N1 C3 C4 C9 66.1(5)
C10 C3 C4 C9 -61.7(5)
C2 C3 C4 C9 174.9(4)
C9 C4 C5 C6 -0.6(7)
C3 C4 C5 C6 175.4(5)
C4 C5 C6 C7 0.9(9)
C5 C6 C7 C8 -1.3(9)
C6 C7 C8 C9 1.5(10)
C7 C8 C9 C4 -1.2(9)
C5 C4 C9 C8 0.8(8)
C3 C4 C9 C8 -175.5(5)
N1 C3 C10 C15 31.0(5)
C4 C3 C10 C15 155.9(4)
C2 C3 C10 C15 -78.1(5)
N1 C3 C10 C11 -154.8(4)
C4 C3 C10 C11 -29.8(5)
C2 C3 C10 C11 96.1(5)
C15 C10 C11 C12 -0.8(7)
C3 C10 C11 C12 -175.2(4)
C10 C11 C12 C13 0.6(8)
C11 C12 C13 C14 0.5(8)
C12 C13 C14 C15 -1.2(8)
C11 C10 C15 C14 0.2(7)
C3 C10 C15 C14 174.5(4)
C13 C14 C15 C10 0.8(7)
C18 N3 C16 O3 174.2(4)
C18 N3 C16 N4 -5.9(5)
C17 N4 C16 O3 -177.4(4)
Co1 N4 C16 O3 5.4(6)
C17 N4 C16 N3 2.7(4)
Co1 N4 C16 N3 -174.4(2)
C16 N4 C17 O4 -178.1(4)
Co1 N4 C17 O4 -1.0(6)
C16 N4 C17 C18 1.3(4)
Co1 N4 C17 C18 178.3(3)
C16 N3 C18 C19 122.4(4)
C16 N3 C18 C25 -112.1(4)
C16 N3 C18 C17 6.1(4)
O4 C17 C18 N3 175.1(4)
N4 C17 C18 N3 -4.3(4)
O4 C17 C18 C19 56.2(5)
N4 C17 C18 C19 -123.2(4)
O4 C17 C18 C25 -69.8(5)
N4 C17 C18 C25 110.8(4)
N3 C18 C19 C20 -11.9(6)
C25 C18 C19 C20 -135.3(4)
C17 C18 C19 C20 98.5(5)
N3 C18 C19 C24 170.5(4)
C25 C18 C19 C24 47.1(5)
C17 C18 C19 C24 -79.1(5)
C24 C19 C20 C21 -1.9(7)
C18 C19 C20 C21 -179.5(5)
C19 C20 C21 C22 0.5(9)
C20 C21 C22 C23 0.3(9)
C21 C22 C23 C24 0.2(9)
C20 C19 C24 C23 2.5(7)
C18 C19 C24 C23 -179.9(4)
C22 C23 C24 C19 -1.6(8)
N3 C18 C25 C30 91.3(5)
C19 C18 C25 C30 -142.9(4)
C17 C18 C25 C30 -18.4(5)
N3 C18 C25 C26 -82.5(5)
C19 C18 C25 C26 43.3(5)
C17 C18 C25 C26 167.9(4)
C30 C25 C26 C27 -1.7(7)
C18 C25 C26 C27 172.3(4)
C25 C26 C27 C28 -0.1(8)
C26 C27 C28 C29 1.4(9)
C27 C28 C29 C30 -0.9(8)
C26 C25 C30 C29 2.2(7)
C18 C25 C30 C29 -171.7(4)
C28 C29 C30 C25 -0.9(8)
Co1 N5 C31 C32 -35.9(4)
C33 N6 C32 C31 -164.1(4)
Co1 N6 C32 C31 -40.1(4)
N5 C31 C32 N6 49.6(5)
C32 N6 C33 C34 169.3(4)
Co1 N6 C33 C34 45.2(4)
Co1 N7 C34 C33 16.5(4)
N6 C33 C34 N7 -39.4(5)
Co1 O5 C35 O6 9.7(8)
Co1 O5 C35 C36 -170.7(4)
